data_2100480
loop_
_publ_author_name
'Patrick, Brian O.'
'Brock, Carolyn Pratt'

_publ_section_title
;
 S,S-1,2-Dicyclohexylethane-1,2-diol and its racemic compound:
 a striking exception to Wallach's rule
;
_journal_coden_ASTM ASBSDK
_journal_coeditor_code DE5024
_journal_issue 3
_journal_name_full
;
 Acta Crystallographica, Section B: Structural Science
;
_journal_page_first 488
_journal_page_last 497
_journal_paper_doi 10.1107/S0108768106000620
_journal_volume 62
_journal_year 2006
_chemical_formula_moiety 'C14 H26 O2'
_chemical_formula_sum 'C14 H26 O2'
_chemical_formula_weight 226.35
_chemical_melting_point 406(3)
_chemical_name_systematic S,S-1,2-dicyclohexylethane-1,2-diol
_space_group_IT_number 4
_symmetry_cell_setting monoclinic
_symmetry_space_group_name_Hall 'P 2yb'
_symmetry_space_group_name_H-M 'P 1 21 1'
_atom_sites_solution_hydrogens mixed
_atom_sites_solution_primary direct
_atom_sites_solution_secondary difmap
_audit_creation_method
;
SHELXL-97, macros written locally, and C. P. Brock
;
_cell_angle_alpha 90.
_cell_angle_beta 90.390(10)
_cell_angle_gamma 90.
_cell_formula_units_Z 8
_cell_length_a 5.4816(6)
_cell_length_b 41.262(6)
_cell_length_c 11.954(2)
_cell_measurement_reflns_used 39527
_cell_measurement_temperature 173(2)
_cell_measurement_theta_max 25.0
_cell_measurement_theta_min 1.0
_cell_volume 2703.7(7)
_computing_cell_refinement 'DENZO-SMN (Otwinowski & Minor, 1997)'
_computing_data_collection 'COLLECT software (Nonius, 1998)'
_computing_data_reduction 'SCALEPACK (Otwinowski & Minor, 1997)'
_computing_molecular_graphics 'SHELXTL PC (Sheldrick, 1990)'
_computing_structure_refinement 'SHELXL-97 (Sheldrick, 1997)'
_computing_structure_solution
;
SIR92 (Altomare, Cascarano, Giacovazzo, Guagliardi, Burla,
Polidori & Camalli, 1994) in maXus (Mackay, Gilmore,
Edwards, Tremayne, Stewart & Shankland, 1998)
;
_diffrn_ambient_temperature 173(2)
_diffrn_detector_area_resol_mean 18
_diffrn_measured_fraction_theta_full 0.972
_diffrn_measured_fraction_theta_max 0.972
_diffrn_measurement_device_type 'Nonius Kappa-CCD diffractometer'
_diffrn_measurement_method '\f and \w scans with 0.4\% steps'
_diffrn_radiation_monochromator graphite
_diffrn_radiation_source 'fine-focus sealed tube'
_diffrn_radiation_type MoK\a
_diffrn_radiation_wavelength 0.71073
_diffrn_reflns_av_R_equivalents 0.034
_diffrn_reflns_av_sigmaI/netI 0.057
_diffrn_reflns_limit_h_max 6
_diffrn_reflns_limit_h_min -6
_diffrn_reflns_limit_k_max 48
_diffrn_reflns_limit_k_min -48
_diffrn_reflns_limit_l_max 14
_diffrn_reflns_limit_l_min -14
_diffrn_reflns_number 8305
_diffrn_reflns_theta_full 25.00
_diffrn_reflns_theta_max 25.0
_diffrn_reflns_theta_min 1.7
_diffrn_standards_decay_% <1.
_exptl_absorpt_coefficient_mu 0.072
_exptl_absorpt_correction_type none
_exptl_crystal_colour colourless
_exptl_crystal_density_diffrn 1.112
_exptl_crystal_density_method 'not measured'
_exptl_crystal_description
;
Needles.  Long axis is a.  Prism faces are {010} and {001}.
;
_exptl_crystal_F_000 1008
_exptl_crystal_size_max 0.44
_exptl_crystal_size_mid 0.20
_exptl_crystal_size_min 0.16
_refine_diff_density_max 0.12
_refine_diff_density_min -0.15
_refine_ls_extinction_method none
_refine_ls_goodness_of_fit_ref 1.03
_refine_ls_hydrogen_treatment mixed
_refine_ls_matrix_type full
_refine_ls_number_parameters 609
_refine_ls_number_reflns 4720
_refine_ls_number_restraints 1
_refine_ls_restrained_S_all 1.03
_refine_ls_R_factor_all 0.062
_refine_ls_R_factor_gt 0.042
_refine_ls_shift/su_max 0.000
_refine_ls_shift/su_mean 0.000
_refine_ls_structure_factor_coef Fsqd
_refine_ls_weighting_details 'calc w=1/[\s^2^(Fo^2^)+(0.042)^2^] where P=(Fo^2^+2Fc^2^)/3'
_refine_ls_weighting_scheme calc
_refine_ls_wR_factor_gt 0.082
_refine_ls_wR_factor_ref 0.089
_reflns_number_gt 3750
_reflns_number_total 4720
_reflns_threshold_expression >2sigma(I)
_cod_data_source_file de5024.cif
_cod_depositor_comments
;
The following automatic conversions were performed:

'_chemical_melting_point' value '130-135_C' was changed to '406(3)' -
it was converted from degrees Celsius(C) to Kelvins(K), the average
value was taken and precision was estimated.

Automatic conversion script
Id: cif_fix_values 1646 2011-03-28 12:23:43Z adriana 
;
_cod_original_sg_symbol_H-M 'P1 21 1'
_cod_database_code 2100480

loop_
_symmetry_equiv_pos_as_xyz
'x, y, z'
'-x, y+1/2, -z'

loop_
_atom_site_type_symbol
_atom_site_label
_atom_site_fract_x
_atom_site_fract_y
_atom_site_fract_z
_atom_site_U_iso_or_equiv
_atom_site_adp_type
_atom_site_calc_flag
_atom_site_refinement_flags
_atom_site_occupancy
O O01A 0.5367(3) 0.09732(5) 0.61880(14) 0.0290(5) Uani d . 1
H H01A 0.698(7) 0.0979(11) 0.605(3) 0.098(15) Uiso d . 1
O O02A 0.0316(3) 0.10083(5) 0.60349(14) 0.0271(5) Uani d . 1
H H02A 0.097(8) 0.0804(12) 0.647(4) 0.124(16) Uiso d . 1
C C01A 0.4222(4) 0.12622(7) 0.57755(19) 0.0240(6) Uani d . 1
H H03A 0.5231 0.1453 0.6010 0.029 Uiso calc R 1
C C11A 0.4026(5) 0.12607(7) 0.4502(2) 0.0266(7) Uani d . 1
H H04A 0.2677 0.1109 0.4290 0.032 Uiso calc R 1
C C12A 0.6336(5) 0.11418(9) 0.3936(2) 0.0395(8) Uani d . 1
H H05A 0.7720 0.1282 0.4164 0.047 Uiso calc R 1
H H06A 0.6696 0.0919 0.4190 0.047 Uiso calc R 1
C C13A 0.6114(6) 0.11443(10) 0.2668(2) 0.0565(11) Uani d . 1
H H07A 0.7687 0.1077 0.2339 0.068 Uiso calc R 1
H H08A 0.4857 0.0986 0.2433 0.068 Uiso calc R 1
C C14A 0.5435(6) 0.14741(11) 0.2226(2) 0.0575(10) Uani d . 1
H H09A 0.5179 0.1462 0.1407 0.069 Uiso calc R 1
H H10A 0.6789 0.1628 0.2373 0.069 Uiso calc R 1
C C15A 0.3133(6) 0.15978(11) 0.2776(2) 0.0633(11) Uani d . 1
H H11A 0.1736 0.1461 0.2544 0.076 Uiso calc R 1
H H12A 0.2805 0.1822 0.2521 0.076 Uiso calc R 1
C C16A 0.3369(6) 0.15934(8) 0.4052(2) 0.0430(9) Uani d . 1
H H13A 0.4640 0.1750 0.4285 0.052 Uiso calc R 1
H H14A 0.1804 0.1663 0.4383 0.052 Uiso calc R 1
C C02A 0.1735(4) 0.12828(7) 0.6364(2) 0.0241(6) Uani d . 1
H H15A 0.0884 0.1480 0.6073 0.029 Uiso calc R 1
C C21A 0.1938(5) 0.13185(7) 0.76393(19) 0.0244(6) Uani d . 1
H H16A 0.3213 0.1164 0.7915 0.029 Uiso calc R 1
C C22A -0.0466(5) 0.12368(8) 0.8221(2) 0.0329(7) Uani d . 1
H H17A -0.1776 0.1378 0.7920 0.040 Uiso calc R 1
H H18A -0.0911 0.1009 0.8056 0.040 Uiso calc R 1
C C23A -0.0283(6) 0.12826(8) 0.9487(2) 0.0422(8) Uani d . 1
H H19A -0.1882 0.1235 0.9830 0.051 Uiso calc R 1
H H20A 0.0928 0.1129 0.9799 0.051 Uiso calc R 1
C C24A 0.0474(5) 0.16270(8) 0.9774(2) 0.0395(8) Uani d . 1
H H21A 0.0653 0.1649 1.0595 0.047 Uiso calc R 1
H H22A -0.0812 0.1779 0.9522 0.047 Uiso calc R 1
C C25A 0.2877(5) 0.17135(9) 0.9214(2) 0.0451(9) Uani d . 1
H H23A 0.4199 0.1578 0.9532 0.054 Uiso calc R 1
H H24A 0.3275 0.1943 0.9371 0.054 Uiso calc R 1
C C26A 0.2734(5) 0.16611(8) 0.7950(2) 0.0353(7) Uani d . 1
H H25A 0.1565 0.1818 0.7623 0.042 Uiso calc R 1
H H26A 0.4355 0.1704 0.7622 0.042 Uiso calc R 1
O O01B 0.1087(3) 0.04393(5) 0.70628(14) 0.0295(5) Uani d . 1
H H01B -0.060(6) 0.0394(8) 0.705(2) 0.049(9) Uiso d . 1
O O02B 0.6265(3) 0.03820(5) 0.71241(15) 0.0333(5) Uani d . 1
H H02B 0.541(6) 0.0576(9) 0.694(2) 0.058(11) Uiso d . 1
C C01B 0.2296(4) 0.01427(7) 0.6770(2) 0.0257(6) Uani d . 1
H H03B 0.1234 -0.0043 0.6999 0.031 Uiso calc R 1
C C11B 0.2677(5) 0.01235(7) 0.5494(2) 0.0271(7) Uani d . 1
H H04B 0.3944 0.0287 0.5293 0.033 Uiso calc R 1
C C12B 0.0359(5) 0.02062(8) 0.4839(2) 0.0379(8) Uani d . 1
H H05B -0.0944 0.0051 0.5042 0.046 Uiso calc R 1
H H06B -0.0193 0.0426 0.5049 0.046 Uiso calc R 1
C C13B 0.0765(6) 0.01932(9) 0.3586(2) 0.0439(9) Uani d . 1
H H07B -0.0786 0.0242 0.3192 0.053 Uiso calc R 1
H H08B 0.1972 0.0360 0.3374 0.053 Uiso calc R 1
C C14B 0.1672(5) -0.01355(8) 0.3226(2) 0.0432(8) Uani d . 1
H H09B 0.2019 -0.0132 0.2414 0.052 Uiso calc R 1
H H10B 0.0390 -0.0300 0.3360 0.052 Uiso calc R 1
C C15B 0.3966(6) -0.02279(9) 0.3865(2) 0.0450(9) Uani d . 1
H H11B 0.5313 -0.0082 0.3643 0.054 Uiso calc R 1
H H12B 0.4436 -0.0452 0.3665 0.054 Uiso calc R 1
C C16B 0.3605(5) -0.02058(8) 0.5132(2) 0.0378(8) Uani d . 1
H H13B 0.2428 -0.0374 0.5367 0.045 Uiso calc R 1
H H14B 0.5178 -0.0250 0.5514 0.045 Uiso calc R 1
C C02B 0.4650(4) 0.01269(7) 0.7451(2) 0.0270(6) Uani d . 1
H H15B 0.5468 -0.0081 0.7241 0.032 Uiso calc R 1
C C21B 0.4359(5) 0.01198(7) 0.8730(2) 0.0290(7) Uani d . 1
H H16B 0.2976 -0.0030 0.8901 0.035 Uiso calc R 1
C C22B 0.3780(6) 0.04459(8) 0.9265(2) 0.0404(8) Uani d . 1
H H17B 0.5072 0.0603 0.9068 0.048 Uiso calc R 1
H H18B 0.2217 0.0528 0.8956 0.048 Uiso calc R 1
C C23B 0.3594(6) 0.04245(9) 1.0530(2) 0.0501(9) Uani d . 1
H H19B 0.3289 0.0643 1.0839 0.060 Uiso calc R 1
H H20B 0.2195 0.0285 1.0729 0.060 Uiso calc R 1
C C24B 0.5908(6) 0.02871(9) 1.1051(2) 0.0480(9) Uani d . 1
H H21B 0.7282 0.0438 1.0919 0.058 Uiso calc R 1
H H22B 0.5694 0.0265 1.1869 0.058 Uiso calc R 1
C C25B 0.6498(6) -0.00405(9) 1.0553(2) 0.0445(8) Uani d . 1
H H23B 0.5219 -0.0198 1.0765 0.053 Uiso calc R 1
H H24B 0.8073 -0.0118 1.0861 0.053 Uiso calc R 1
C C26B 0.6656(5) -0.00222(8) 0.9277(2) 0.0374(8) Uani d . 1
H H25B 0.6932 -0.0243 0.8978 0.045 Uiso calc R 1
H H26B 0.8077 0.0113 0.9072 0.045 Uiso calc R 1
O O01C 1.0372(3) 0.30285(5) 0.95418(14) 0.0297(5) Uani d . 1
H H01C 1.205(7) 0.3004(9) 0.964(3) 0.076(12) Uiso d . 1
O O02C 0.5340(3) 0.29977(5) 0.96792(14) 0.0277(5) Uani d . 1
H H02C 0.605(6) 0.3190(10) 0.936(3) 0.075(12) Uiso d . 1
C C01C 0.9234(4) 0.27381(7) 0.9935(2) 0.0233(6) Uani d . 1
H H03C 1.0235 0.2548 0.9695 0.028 Uiso calc R 1
C C11C 0.9055(5) 0.27356(7) 1.1210(2) 0.0278(7) Uani d . 1
H H04C 0.7724 0.2889 1.1426 0.033 Uiso calc R 1
C C12C 1.1399(5) 0.28485(9) 1.1785(2) 0.0423(9) Uani d . 1
H H05C 1.2763 0.2707 1.1554 0.051 Uiso calc R 1
H H06C 1.1779 0.3072 1.1540 0.051 Uiso calc R 1
C C13C 1.1187(6) 0.28416(10) 1.3054(2) 0.0548(10) Uani d . 1
H H07C 1.2770 0.2906 1.3391 0.066 Uiso calc R 1
H H08C 0.9949 0.3002 1.3290 0.066 Uiso calc R 1
C C14C 1.0484(6) 0.25133(11) 1.3483(2) 0.0582(11) Uani d . 1
H H09C 1.0243 0.2524 1.4303 0.070 Uiso calc R 1
H H10C 1.1817 0.2358 1.3335 0.070 Uiso calc R 1
C C15C 0.8160(6) 0.23957(10) 1.2925(2) 0.0560(10) Uani d . 1
H H11C 0.6782 0.2535 1.3156 0.067 Uiso calc R 1
H H12C 0.7809 0.2172 1.3173 0.067 Uiso calc R 1
C C16C 0.8379(6) 0.24026(8) 1.1643(2) 0.0434(8) Uani d . 1
H H13C 0.9637 0.2245 1.1409 0.052 Uiso calc R 1
H H14C 0.6806 0.2336 1.1304 0.052 Uiso calc R 1
C C02C 0.6746(4) 0.27211(7) 0.9345(2) 0.0254(7) Uani d . 1
H H15C 0.5891 0.2524 0.9630 0.031 Uiso calc R 1
C C21C 0.6907(4) 0.26888(7) 0.8071(2) 0.0251(7) Uani d . 1
H H16C 0.8170 0.2845 0.7802 0.030 Uiso calc R 1
C C22C 0.4498(5) 0.27702(8) 0.7482(2) 0.0336(7) Uani d . 1
H H17C 0.3192 0.2630 0.7781 0.040 Uiso calc R 1
H H18C 0.4057 0.2998 0.7645 0.040 Uiso calc R 1
C C23C 0.4657(6) 0.27238(8) 0.6221(2) 0.0409(8) Uani d . 1
H H19C 0.3046 0.2770 0.5877 0.049 Uiso calc R 1
H H20C 0.5847 0.2880 0.5912 0.049 Uiso calc R 1
C C24C 0.5427(5) 0.23845(8) 0.5919(2) 0.0421(8) Uani d . 1
H H21C 0.5601 0.2367 0.5098 0.051 Uiso calc R 1
H H22C 0.4157 0.2229 0.6158 0.051 Uiso calc R 1
C C25C 0.7833(5) 0.23002(9) 0.6483(2) 0.0437(9) Uani d . 1
H H23C 0.9138 0.2439 0.6174 0.052 Uiso calc R 1
H H24C 0.8248 0.2072 0.6317 0.052 Uiso calc R 1
C C26C 0.7724(5) 0.23472(8) 0.7748(2) 0.0345(7) Uani d . 1
H H25C 0.9357 0.2305 0.8075 0.041 Uiso calc R 1
H H26C 0.6575 0.2188 0.8068 0.041 Uiso calc R 1
O O01D 0.6123(4) 0.35660(5) 0.86249(14) 0.0284(5) Uani d . 1
H H01D 0.459(5) 0.3591(8) 0.858(2) 0.041(9) Uiso d . 1
O O02D 1.1288(3) 0.36160(5) 0.86081(15) 0.0321(5) Uani d . 1
H H02D 1.048(8) 0.3438(12) 0.885(3) 0.104(16) Uiso d . 1
C C01D 0.7342(4) 0.38636(7) 0.8911(2) 0.0254(7) Uani d . 1
H H03D 0.6291 0.4049 0.8668 0.030 Uiso calc R 1
C C11D 0.7732(5) 0.38854(7) 1.0183(2) 0.0295(7) Uani d . 1
H H04D 0.8981 0.3720 1.0396 0.035 Uiso calc R 1
C C12D 0.5396(5) 0.38080(8) 1.0827(2) 0.0389(8) Uani d . 1
H H05D 0.4800 0.3590 1.0610 0.047 Uiso calc R 1
H H06D 0.4118 0.3968 1.0628 0.047 Uiso calc R 1
C C13D 0.5856(5) 0.38170(8) 1.2097(2) 0.0422(8) Uani d . 1
H H07D 0.4313 0.3772 1.2494 0.051 Uiso calc R 1
H H08D 0.7044 0.3646 1.2305 0.051 Uiso calc R 1
C C14D 0.6836(5) 0.41449(9) 1.2459(2) 0.0443(8) Uani d . 1
H H09D 0.7208 0.4141 1.3270 0.053 Uiso calc R 1
H H10D 0.5582 0.4313 1.2322 0.053 Uiso calc R 1
C C15D 0.9133(6) 0.42280(9) 1.1814(2) 0.0447(9) Uani d . 1
H H11D 1.0443 0.4073 1.2019 0.054 Uiso calc R 1
H H12D 0.9685 0.4448 1.2025 0.054 Uiso calc R 1
C C16D 0.8696(5) 0.42148(8) 1.0547(2) 0.0372(8) Uani d . 1
H H13D 0.7507 0.4385 1.0331 0.045 Uiso calc R 1
H H14D 1.0245 0.4260 1.0156 0.045 Uiso calc R 1
C C02D 0.9699(4) 0.38720(7) 0.8242(2) 0.0266(7) Uani d . 1
H H15D 1.0534 0.4080 0.8443 0.032 Uiso calc R 1
C C21D 0.9452(5) 0.38698(7) 0.6965(2) 0.0292(7) Uani d . 1
H H16D 0.8147 0.4029 0.6760 0.035 Uiso calc R 1
C C22D 0.8760(5) 0.35457(8) 0.6436(2) 0.0383(8) Uani d . 1
H H17D 0.7153 0.3476 0.6725 0.046 Uiso calc R 1
H H18D 0.9977 0.3380 0.6660 0.046 Uiso calc R 1
C C23D 0.8637(5) 0.35637(9) 0.5160(2) 0.0464(9) Uani d . 1
H H19D 0.8258 0.3346 0.4855 0.056 Uiso calc R 1
H H20D 0.7306 0.3712 0.4933 0.056 Uiso calc R 1
C C24D 1.1040(5) 0.36833(9) 0.4673(2) 0.0460(9) Uani d . 1
H H21D 1.2345 0.3524 0.4833 0.055 Uiso calc R 1
H H22D 1.0878 0.3705 0.3851 0.055 Uiso calc R 1
C C25D 1.1722(5) 0.40077(8) 0.5176(2) 0.0430(8) Uani d . 1
H H23D 1.0500 0.4172 0.4948 0.052 Uiso calc R 1
H H24D 1.3328 0.4076 0.4885 0.052 Uiso calc R 1
C C26D 1.1841(5) 0.39901(8) 0.6444(2) 0.0336(7) Uani d . 1
H H25D 1.2224 0.4208 0.6743 0.040 Uiso calc R 1
H H26D 1.3183 0.3843 0.6667 0.040 Uiso calc R 1

loop_
_atom_site_aniso_label
_atom_site_aniso_U_11
_atom_site_aniso_U_22
_atom_site_aniso_U_33
_atom_site_aniso_U_12
_atom_site_aniso_U_13
_atom_site_aniso_U_23
O01A 0.0209(11) 0.0322(13) 0.0339(12) 0.0032(9) 0.0024(8) 0.0083(9)
O02A 0.0198(10) 0.0325(13) 0.0289(11) -0.0018(9) -0.0002(7) 0.0002(9)
C01A 0.0206(14) 0.0267(18) 0.0246(15) -0.0001(13) -0.0004(11) 0.0013(12)
C11A 0.0232(15) 0.0314(19) 0.0252(15) 0.0003(13) -0.0010(11) -0.0014(13)
C12A 0.0385(17) 0.056(2) 0.0245(16) 0.0142(16) 0.0026(12) -0.0008(15)
C13A 0.053(2) 0.086(3) 0.0302(19) 0.014(2) 0.0072(15) -0.0118(19)
C14A 0.057(2) 0.093(3) 0.0224(18) 0.011(2) 0.0068(15) 0.0098(19)
C15A 0.070(2) 0.092(3) 0.0279(18) 0.032(2) 0.0058(16) 0.0165(19)
C16A 0.054(2) 0.049(2) 0.0264(17) 0.0200(17) 0.0087(14) 0.0080(15)
C02A 0.0208(14) 0.0243(18) 0.0273(15) 0.0013(13) -0.0016(11) 0.0006(12)
C21A 0.0214(14) 0.0282(18) 0.0236(15) 0.0060(13) 0.0011(11) 0.0029(12)
C22A 0.0320(16) 0.038(2) 0.0292(16) -0.0030(14) 0.0058(12) -0.0005(13)
C23A 0.0467(19) 0.048(2) 0.0322(18) 0.0052(17) 0.0099(14) 0.0057(15)
C24A 0.0464(19) 0.052(2) 0.0205(16) 0.0053(16) 0.0018(13) -0.0032(14)
C25A 0.049(2) 0.054(2) 0.0323(18) -0.0031(18) -0.0013(14) -0.0112(16)
C26A 0.0347(17) 0.040(2) 0.0314(17) -0.0024(15) 0.0049(12) -0.0054(14)
O01B 0.0195(11) 0.0316(13) 0.0374(12) 0.0004(10) -0.0033(8) -0.0005(9)
O02B 0.0190(10) 0.0362(14) 0.0447(13) -0.0019(10) -0.0012(8) 0.0130(10)
C01B 0.0204(14) 0.0235(18) 0.0333(16) 0.0031(14) 0.0022(11) 0.0029(13)
C11B 0.0260(15) 0.0274(18) 0.0280(16) -0.0041(14) -0.0015(11) 0.0032(12)
C12B 0.0351(17) 0.049(2) 0.0292(17) 0.0086(16) -0.0095(12) -0.0027(14)
C13B 0.0397(18) 0.055(3) 0.0367(19) 0.0051(17) -0.0115(14) -0.0025(16)
C14B 0.046(2) 0.054(2) 0.0295(18) -0.0016(18) -0.0033(13) -0.0055(15)
C15B 0.047(2) 0.051(2) 0.0374(19) 0.0115(18) 0.0007(14) -0.0096(16)
C16B 0.0365(17) 0.040(2) 0.0365(18) 0.0066(16) -0.0027(13) 0.0002(15)
C02B 0.0224(15) 0.0238(17) 0.0347(16) 0.0014(13) -0.0007(12) 0.0042(13)
C21B 0.0239(14) 0.0334(19) 0.0297(16) 0.0001(14) -0.0019(12) 0.0051(13)
C22B 0.0415(18) 0.043(2) 0.0361(19) 0.0093(16) -0.0100(13) -0.0054(15)
C23B 0.051(2) 0.064(3) 0.0356(19) 0.0119(19) -0.0118(15) -0.0115(16)
C24B 0.046(2) 0.064(3) 0.0339(18) 0.0041(18) -0.0094(14) 0.0010(17)
C25B 0.0424(18) 0.056(2) 0.0348(19) 0.0055(17) -0.0130(13) 0.0048(16)
C26B 0.0344(17) 0.043(2) 0.0343(18) 0.0065(16) -0.0096(13) 0.0042(14)
O01C 0.0195(11) 0.0355(13) 0.0341(12) -0.0025(10) -0.0021(8) 0.0086(9)
O02C 0.0187(10) 0.0321(13) 0.0322(12) 0.0009(10) 0.0019(8) -0.0008(9)
C01C 0.0197(14) 0.0275(18) 0.0228(15) -0.0012(13) 0.0031(11) -0.0002(12)
C11C 0.0258(15) 0.036(2) 0.0221(15) -0.0011(14) 0.0014(11) 0.0002(13)
C12C 0.0400(18) 0.059(2) 0.0282(18) -0.0124(17) -0.0048(13) -0.0007(15)
C13C 0.052(2) 0.081(3) 0.031(2) -0.013(2) -0.0093(15) -0.0097(18)
C14C 0.059(2) 0.091(3) 0.0246(18) -0.014(2) -0.0083(15) 0.0058(18)
C15C 0.061(2) 0.078(3) 0.0280(18) -0.027(2) -0.0066(15) 0.0168(17)
C16C 0.057(2) 0.048(2) 0.0249(16) -0.0181(18) -0.0118(14) 0.0071(15)
C02C 0.0240(15) 0.0272(18) 0.0250(15) 0.0003(13) 0.0025(11) -0.0005(12)
C21C 0.0229(15) 0.0286(18) 0.0237(15) -0.0065(13) -0.0016(11) 0.0007(12)
C22C 0.0338(16) 0.038(2) 0.0294(17) -0.0009(15) -0.0047(12) -0.0007(13)
C23C 0.0465(19) 0.046(2) 0.0295(17) -0.0074(17) -0.0097(13) 0.0030(15)
C24C 0.0455(19) 0.053(2) 0.0279(17) -0.0108(17) -0.0038(14) -0.0040(15)
C25C 0.0446(19) 0.054(2) 0.0328(18) 0.0055(17) -0.0033(14) -0.0129(15)
C26C 0.0344(17) 0.040(2) 0.0294(17) -0.0015(15) -0.0029(12) -0.0045(14)
O01D 0.0184(11) 0.0331(13) 0.0337(11) -0.0027(10) 0.0014(8) -0.0044(9)
O02D 0.0214(10) 0.0343(14) 0.0406(12) 0.0023(10) 0.0012(8) 0.0080(10)
C01D 0.0227(15) 0.0238(18) 0.0297(17) 0.0025(13) 0.0004(11) -0.0018(12)
C11D 0.0272(15) 0.0308(19) 0.0306(16) 0.0036(14) 0.0008(12) -0.0030(13)
C12D 0.0329(16) 0.049(2) 0.0350(18) -0.0050(16) 0.0046(13) -0.0060(15)
C13D 0.0430(18) 0.053(2) 0.0306(18) -0.0034(18) 0.0098(13) -0.0076(15)
C14D 0.046(2) 0.052(2) 0.0347(18) 0.0098(18) -0.0029(14) -0.0114(16)
C15D 0.049(2) 0.044(2) 0.0406(19) -0.0086(17) 0.0007(15) -0.0136(16)
C16D 0.0387(17) 0.035(2) 0.0379(18) -0.0049(16) 0.0040(13) -0.0074(15)
C02D 0.0203(14) 0.0264(17) 0.0330(16) 0.0005(13) 0.0003(11) 0.0010(13)
C21D 0.0226(14) 0.0330(19) 0.0321(17) 0.0009(14) 0.0004(11) 0.0046(13)
C22D 0.0402(17) 0.044(2) 0.0311(17) -0.0101(16) 0.0059(13) -0.0053(14)
C23D 0.047(2) 0.060(3) 0.0324(18) -0.0101(19) 0.0064(14) -0.0063(16)
C24D 0.0457(19) 0.063(3) 0.0291(17) -0.0015(18) 0.0103(13) 0.0032(16)
C25D 0.0364(18) 0.049(2) 0.0437(19) 0.0005(16) 0.0129(14) 0.0129(16)
C26D 0.0312(17) 0.0319(19) 0.0379(17) -0.0037(14) 0.0067(13) 0.0045(14)

loop_
_atom_type_symbol
_atom_type_description
_atom_type_scat_dispersion_real
_atom_type_scat_dispersion_imag
_atom_type_scat_source
C C 0.0033 0.0016 'International Tables Vol C Tables 4.2.6.8 and 6.1.1.4'
H H 0.0000 0.0000 'International Tables Vol C Tables 4.2.6.8 and 6.1.1.4'
O O 0.0106 0.0060 'International Tables Vol C Tables 4.2.6.8 and 6.1.1.4'

loop_
_geom_angle_atom_site_label_1
_geom_angle_atom_site_label_2
_geom_angle_atom_site_label_3
_geom_angle
_geom_angle_publ_flag
O01A C01A C02A 106.0(2) no
O01A C01A C11A 111.6(2) no
C02A C01A C11A 113.6(2) no
O02A C02A C01A 108.2(2) no
O02A C02A C21A 112.7(2) no
C01A C02A C21A 113.6(2) no
C01A C11A C12A 113.1(2) no
C01A C11A C16A 111.4(2) no
C12A C11A C16A 109.3(2) no
C11A C12A C13A 112.4(2) no
C12A C13A C14A 111.9(3) no
C13A C14A C15A 110.9(3) no
C14A C15A C16A 111.3(3) no
C11A C16A C15A 112.5(3) no
C02A C21A C22A 111.9(2) no
C02A C21A C26A 110.5(2) no
C22A C21A C26A 109.8(2) no
C21A C22A C23A 111.8(2) no
C22A C23A C24A 110.8(2) no
C23A C24A C25A 110.8(3) no
C24A C25A C26A 111.2(2) no
C21A C26A C25A 112.6(2) no
O01B C01B C02B 107.3(2) no
O01B C01B C11B 110.5(2) no
C02B C01B C11B 114.0(2) no
O02B C02B C01B 110.3(2) no
O02B C02B C21B 110.7(2) no
C01B C02B C21B 116.0(2) no
C01B C11B C12B 112.2(2) no
C01B C11B C16B 112.1(2) no
C12B C11B C16B 109.5(2) no
C11B C12B C13B 111.8(2) no
C12B C13B C14B 111.4(3) no
C13B C14B C15B 110.9(3) no
C14B C15B C16B 111.8(2) no
C11B C16B C15B 112.4(2) no
C02B C21B C22B 115.0(2) no
C02B C21B C26B 110.0(2) no
C22B C21B C26B 109.4(2) no
C21B C22B C23B 112.4(3) no
C22B C23B C24B 111.6(3) no
C23B C24B C25B 110.7(3) no
C24B C25B C26B 111.2(3) no
C21B C26B C25B 113.1(2) no
O01C C01C C02C 106.0(2) no
O01C C01C C11C 111.4(2) no
C02C C01C C11C 113.3(2) no
O02C C02C C01C 108.3(2) no
O02C C02C C21C 112.3(2) no
C01C C02C C21C 113.8(2) no
C01C C11C C12C 112.8(2) no
C01C C11C C16C 111.3(2) no
C12C C11C C16C 109.3(2) no
C11C C12C C13C 111.9(2) no
C12C C13C C14C 112.3(3) no
C13C C14C C15C 110.9(3) no
C14C C15C C16C 111.2(3) no
C11C C16C C15C 112.2(3) no
C02C C21C C22C 112.5(2) no
C02C C21C C26C 110.5(2) no
C22C C21C C26C 109.8(2) no
C21C C22C C23C 111.9(2) no
C22C C23C C24C 111.8(3) no
C23C C24C C25C 110.5(3) no
C24C C25C C26C 111.8(2) no
C21C C26C C25C 112.4(2) no
O01D C01D C02D 106.8(2) no
O01D C01D C11D 110.3(2) no
C02D C01D C11D 113.9(2) no
O02D C02D C01D 109.8(2) no
O02D C02D C21D 110.4(2) no
C01D C02D C21D 117.0(2) no
C01D C11D C12D 112.0(2) no
C01D C11D C16D 112.4(2) no
C12D C11D C16D 109.4(2) no
C11D C12D C13D 111.1(2) no
C12D C13D C14D 111.0(2) no
C13D C14D C15D 110.5(2) no
C14D C15D C16D 111.6(2) no
C11D C16D C15D 111.5(2) no
C02D C21D C22D 116.0(2) no
C02D C21D C26D 109.4(2) no
C22D C21D C26D 109.0(2) no
C21D C22D C23D 112.3(2) no
C22D C23D C24D 111.4(2) no
C23D C24D C25D 110.2(3) no
C24D C25D C26D 111.3(2) no
C21D C26D C25D 112.9(2) no
C01A O01A H01A 110(3) no
C02A O02A H02A 109(3) no
C01B O01B H01B 106(2) no
C02B O02B H02B 112(2) no
C01C O01C H01C 108(2) no
C02C O02C H02C 109(2) no
C01D O01D H01D 112(2) no
C02D O02D H02D 113(3) no
O01A C01A H03A 108.5 no
C02A C01A H03A 108.5 no
C11A C01A H03A 108.5 no
O02A C02A H15A 107.3 no
C01A C02A H15A 107.3 no
C21A C02A H15A 107.3 no
C01A C11A H04A 107.6 no
C12A C11A H04A 107.6 no
C16A C11A H04A 107.6 no
C11A C12A H05A 109.1 no
C11A C12A H06A 109.1 no
C13A C12A H05A 109.1 no
C13A C12A H06A 109.1 no
C12A C13A H07A 109.2 no
C12A C13A H08A 109.2 no
C14A C13A H07A 109.2 no
C14A C13A H08A 109.2 no
C13A C14A H09A 109.5 no
C13A C14A H10A 109.5 no
C15A C14A H09A 109.5 no
C15A C14A H10A 109.5 no
C14A C15A H11A 109.4 no
C14A C15A H12A 109.4 no
C16A C15A H11A 109.4 no
C16A C15A H12A 109.4 no
C11A C16A H13A 109.1 no
C11A C16A H14A 109.1 no
C15A C16A H13A 109.1 no
C15A C16A H14A 109.1 no
C02A C21A H16A 108.2 no
C22A C21A H16A 108.2 no
C26A C21A H16A 108.2 no
C21A C22A H17A 109.3 no
C21A C22A H18A 109.3 no
C23A C22A H17A 109.3 no
C23A C22A H18A 109.3 no
C22A C23A H19A 109.5 no
C22A C23A H20A 109.5 no
C24A C23A H19A 109.5 no
C24A C23A H20A 109.5 no
C23A C24A H21A 109.5 no
C23A C24A H22A 109.5 no
C25A C24A H21A 109.5 no
C25A C24A H22A 109.5 no
C24A C25A H23A 109.4 no
C24A C25A H24A 109.4 no
C26A C25A H23A 109.4 no
C26A C25A H24A 109.4 no
C21A C26A H25A 109.1 no
C21A C26A H26A 109.1 no
C25A C26A H25A 109.1 no
C25A C26A H26A 109.1 no
O01B C01B H03B 108.3 no
C02B C01B H03B 108.3 no
C11B C01B H03B 108.3 no
O02B C02B H15B 106.4 no
C01B C02B H15B 106.4 no
C21B C02B H15B 106.4 no
C01B C11B H04B 107.6 no
C12B C11B H04B 107.6 no
C16B C11B H04B 107.6 no
C11B C12B H05B 109.3 no
C11B C12B H06B 109.3 no
C13B C12B H05B 109.3 no
C13B C12B H06B 109.3 no
C12B C13B H07B 109.3 no
C12B C13B H08B 109.3 no
C14B C13B H07B 109.3 no
C14B C13B H08B 109.3 no
C13B C14B H09B 109.5 no
C13B C14B H10B 109.5 no
C15B C14B H09B 109.5 no
C15B C14B H10B 109.5 no
C14B C15B H11B 109.3 no
C14B C15B H12B 109.3 no
C16B C15B H11B 109.3 no
C16B C15B H12B 109.3 no
C11B C16B H13B 109.1 no
C11B C16B H14B 109.1 no
C15B C16B H13B 109.1 no
C15B C16B H14B 109.1 no
C02B C21B H16B 107.4 no
C22B C21B H16B 107.4 no
C26B C21B H16B 107.4 no
C21B C22B H17B 109.1 no
C21B C22B H18B 109.1 no
C23B C22B H17B 109.1 no
C23B C22B H18B 109.1 no
C22B C23B H19B 109.3 no
C22B C23B H20B 109.3 no
C24B C23B H19B 109.3 no
C24B C23B H20B 109.3 no
C23B C24B H21B 109.5 no
C23B C24B H22B 109.5 no
C25B C24B H21B 109.5 no
C25B C24B H22B 109.5 no
C24B C25B H23B 109.4 no
C24B C25B H24B 109.4 no
C26B C25B H23B 109.4 no
C26B C25B H24B 109.4 no
C21B C26B H25B 109.0 no
C21B C26B H26B 109.0 no
C25B C26B H25B 109.0 no
C25B C26B H26B 109.0 no
O01C C01C H03C 108.7 no
C02C C01C H03C 108.7 no
C11C C01C H03C 108.7 no
O02C C02C H15C 107.4 no
C01C C02C H15C 107.4 no
C21C C02C H15C 107.4 no
C01C C11C H04C 107.7 no
C12C C11C H04C 107.7 no
C16C C11C H04C 107.7 no
C11C C12C H05C 109.2 no
C11C C12C H06C 109.2 no
C13C C12C H05C 109.2 no
C13C C12C H06C 109.2 no
C12C C13C H07C 109.2 no
C12C C13C H08C 109.2 no
C14C C13C H07C 109.2 no
C14C C13C H08C 109.2 no
C13C C14C H09C 109.5 no
C13C C14C H10C 109.5 no
C15C C14C H09C 109.5 no
C15C C14C H10C 109.5 no
C14C C15C H11C 109.4 no
C14C C15C H12C 109.4 no
C16C C15C H11C 109.4 no
C16C C15C H12C 109.4 no
C11C C16C H13C 109.2 no
C11C C16C H14C 109.2 no
C15C C16C H13C 109.2 no
C15C C16C H14C 109.2 no
C02C C21C H16C 107.9 no
C22C C21C H16C 107.9 no
C26C C21C H16C 107.9 no
C21C C22C H17C 109.2 no
C21C C22C H18C 109.2 no
C23C C22C H17C 109.2 no
C23C C22C H18C 109.2 no
C22C C23C H19C 109.2 no
C22C C23C H20C 109.2 no
C24C C23C H19C 109.2 no
C24C C23C H20C 109.2 no
C23C C24C H21C 109.5 no
C23C C24C H22C 109.5 no
C25C C24C H21C 109.5 no
C25C C24C H22C 109.5 no
C24C C25C H23C 109.3 no
C24C C25C H24C 109.3 no
C26C C25C H23C 109.3 no
C26C C25C H24C 109.3 no
C21C C26C H25C 109.1 no
C21C C26C H26C 109.1 no
C25C C26C H25C 109.1 no
C25C C26C H26C 109.1 no
O01D C01D H03D 108.6 no
C02D C01D H03D 108.6 no
C11D C01D H03D 108.6 no
O02D C02D H15D 106.4 no
C01D C02D H15D 106.4 no
C21D C02D H15D 106.4 no
C01D C11D H04D 107.6 no
C12D C11D H04D 107.6 no
C16D C11D H04D 107.6 no
C11D C12D H05D 109.4 no
C11D C12D H06D 109.4 no
C13D C12D H05D 109.4 no
C13D C12D H06D 109.4 no
C12D C13D H07D 109.4 no
C12D C13D H08D 109.4 no
C14D C13D H07D 109.4 no
C14D C13D H08D 109.4 no
C13D C14D H09D 109.6 no
C13D C14D H10D 109.6 no
C15D C14D H09D 109.6 no
C15D C14D H10D 109.6 no
C14D C15D H11D 109.3 no
C14D C15D H12D 109.3 no
C16D C15D H11D 109.3 no
C16D C15D H12D 109.3 no
C11D C16D H13D 109.3 no
C11D C16D H14D 109.3 no
C15D C16D H13D 109.3 no
C15D C16D H14D 109.3 no
C02D C21D H16D 107.4 no
C22D C21D H16D 107.4 no
C26D C21D H16D 107.4 no
C21D C22D H17D 109.1 no
C21D C22D H18D 109.1 no
C23D C22D H17D 109.1 no
C23D C22D H18D 109.1 no
C22D C23D H19D 109.4 no
C22D C23D H20D 109.4 no
C24D C23D H19D 109.4 no
C24D C23D H20D 109.4 no
C23D C24D H21D 109.6 no
C23D C24D H22D 109.6 no
C25D C24D H21D 109.6 no
C25D C24D H22D 109.6 no
C24D C25D H23D 109.4 no
C24D C25D H24D 109.4 no
C26D C25D H23D 109.4 no
C26D C25D H24D 109.4 no
C21D C26D H25D 109.0 no
C21D C26D H26D 109.0 no
C25D C26D H25D 109.0 no
C25D C26D H26D 109.0 no
H05A C12A H06A 107.9 no
H07A C13A H08A 107.9 no
H09A C14A H10A 108.0 no
H11A C15A H12A 108.0 no
H13A C16A H14A 107.8 no
H17A C22A H18A 107.9 no
H19A C23A H20A 108.1 no
H21A C24A H22A 108.1 no
H23A C25A H24A 108.0 no
H25A C26A H26A 107.8 no
H05B C12B H06B 107.9 no
H07B C13B H08B 108.0 no
H09B C14B H10B 108.1 no
H11B C15B H12B 107.9 no
H13B C16B H14B 107.8 no
H17B C22B H18B 107.8 no
H19B C23B H20B 108.0 no
H21B C24B H22B 108.1 no
H23B C25B H24B 108.0 no
H25B C26B H26B 107.8 no
H05C C12C H06C 107.9 no
H07C C13C H08C 107.9 no
H09C C14C H10C 108.1 no
H11C C15C H12C 108.0 no
H13C C16C H14C 107.9 no
H17C C22C H18C 107.9 no
H19C C23C H20C 107.9 no
H21C C24C H22C 108.1 no
H23C C25C H24C 107.9 no
H25C C26C H26C 107.9 no
H05D C12D H06D 108.0 no
H07D C13D H08D 108.0 no
H09D C14D H10D 108.1 no
H11D C15D H12D 108.0 no
H13D C16D H14D 108.0 no
H17D C22D H18D 107.9 no
H19D C23D H20D 108.0 no
H21D C24D H22D 108.1 no
H23D C25D H24D 108.0 no
H25D C26D H26D 107.8 no

loop_
_geom_bond_atom_site_label_1
_geom_bond_atom_site_label_2
_geom_bond_distance
_geom_bond_publ_flag
O01A C01A 1.433(3) no
O02A C02A 1.428(3) no
C01A C02A 1.541(3) no
C01A C11A 1.525(3) no
C02A C21A 1.534(3) no
C11A C12A 1.521(3) no
C11A C16A 1.517(4) no
C12A C13A 1.520(4) no
C13A C14A 1.505(5) no
C14A C15A 1.515(4) no
C15A C16A 1.530(4) no
C21A C22A 1.532(3) no
C21A C26A 1.525(4) no
C22A C23A 1.527(3) no
C23A C24A 1.519(5) no
C24A C25A 1.524(4) no
C25A C26A 1.528(3) no
O01B C01B 1.436(3) no
O02B C02B 1.431(3) no
C01B C02B 1.522(3) no
C01B C11B 1.543(3) no
C02B C21B 1.539(3) no
C11B C12B 1.526(4) no
C11B C16B 1.515(4) no
C12B C13B 1.516(4) no
C13B C14B 1.508(5) no
C14B C15B 1.516(4) no
C15B C16B 1.532(4) no
C21B C22B 1.524(4) no
C21B C26B 1.531(4) no
C22B C23B 1.519(4) no
C23B C24B 1.519(4) no
C24B C25B 1.513(5) no
C25B C26B 1.530(4) no
O01C C01C 1.432(3) no
O02C C02C 1.435(3) no
C01C C02C 1.532(3) no
C01C C11C 1.529(3) no
C02C C21C 1.532(3) no
C11C C12C 1.526(4) no
C11C C16C 1.515(4) no
C12C C13C 1.523(4) no
C13C C14C 1.500(5) no
C14C C15C 1.514(4) no
C15C C16C 1.539(4) no
C21C C22C 1.530(4) no
C21C C26C 1.530(4) no
C22C C23C 1.523(3) no
C23C C24C 1.507(5) no
C24C C25C 1.517(4) no
C25C C26C 1.526(4) no
O01D C01D 1.438(3) no
O02D C02D 1.436(3) no
C01D C02D 1.524(3) no
C01D C11D 1.536(3) no
C02D C21D 1.531(3) no
C11D C12D 1.532(4) no
C11D C16D 1.521(4) no
C12D C13D 1.538(4) no
C13D C14D 1.517(5) no
C14D C15D 1.520(4) no
C15D C16D 1.532(4) no
C21D C22D 1.526(4) no
C21D C26D 1.537(4) no
C22D C23D 1.529(4) no
C23D C24D 1.526(4) no
C24D C25D 1.513(4) no
C25D C26D 1.518(4) no
O01A H01A 0.90(4) no
O02A H02A 1.05(5) no
O01B H01B 0.95(3) no
O02B H02B 0.95(4) no
O01C H01C 0.93(4) no
O02C H02C 0.97(4) no
O01D H01D 0.85(3) no
O02D H02D 0.91(5) no
C01A H03A 1.00 no
C02A H15A 1.00 no
C11A H04A 1.00 no
C12A H05A 0.99 no
C12A H06A 0.99 no
C13A H07A 0.99 no
C13A H08A 0.99 no
C14A H09A 0.99 no
C14A H10A 0.99 no
C15A H11A 0.99 no
C15A H12A 0.99 no
C16A H13A 0.99 no
C16A H14A 0.99 no
C21A H16A 1.00 no
C22A H17A 0.99 no
C22A H18A 0.99 no
C23A H19A 0.99 no
C23A H20A 0.99 no
C24A H21A 0.99 no
C24A H22A 0.99 no
C25A H23A 0.99 no
C25A H24A 0.99 no
C26A H25A 0.99 no
C26A H26A 0.99 no
C01B H03B 1.00 no
C02B H15B 1.00 no
C11B H04B 1.00 no
C12B H05B 0.99 no
C12B H06B 0.99 no
C13B H07B 0.99 no
C13B H08B 0.99 no
C14B H09B 0.99 no
C14B H10B 0.99 no
C15B H11B 0.99 no
C15B H12B 0.99 no
C16B H13B 0.99 no
C16B H14B 0.99 no
C21B H16B 1.00 no
C22B H17B 0.99 no
C22B H18B 0.99 no
C23B H19B 0.99 no
C23B H20B 0.99 no
C24B H21B 0.99 no
C24B H22B 0.99 no
C25B H23B 0.99 no
C25B H24B 0.99 no
C26B H25B 0.99 no
C26B H26B 0.99 no
C01C H03C 1.00 no
C02C H15C 1.00 no
C11C H04C 1.00 no
C12C H05C 0.99 no
C12C H06C 0.99 no
C13C H07C 0.99 no
C13C H08C 0.99 no
C14C H09C 0.99 no
C14C H10C 0.99 no
C15C H11C 0.99 no
C15C H12C 0.99 no
C16C H13C 0.99 no
C16C H14C 0.99 no
C21C H16C 1.00 no
C22C H17C 0.99 no
C22C H18C 0.99 no
C23C H19C 0.99 no
C23C H20C 0.99 no
C24C H21C 0.99 no
C24C H22C 0.99 no
C25C H23C 0.99 no
C25C H24C 0.99 no
C26C H25C 0.99 no
C26C H26C 0.99 no
C01D H03D 1.00 no
C02D H15D 1.00 no
C11D H04D 1.00 no
C12D H05D 0.99 no
C12D H06D 0.99 no
C13D H07D 0.99 no
C13D H08D 0.99 no
C14D H09D 0.99 no
C14D H10D 0.99 no
C15D H11D 0.99 no
C15D H12D 0.99 no
C16D H13D 0.99 no
C16D H14D 0.99 no
C21D H16D 1.00 no
C22D H17D 0.99 no
C22D H18D 0.99 no
C23D H19D 0.99 no
C23D H20D 0.99 no
C24D H21D 0.99 no
C24D H22D 0.99 no
C25D H23D 0.99 no
C25D H24D 0.99 no
C26D H25D 0.99 no
C26D H26D 0.99 no

loop_
_geom_hbond_atom_site_label_D
_geom_hbond_atom_site_label_H
_geom_hbond_atom_site_label_A
_geom_hbond_site_symmetry_A
_geom_hbond_distance_DH
_geom_hbond_distance_HA
_geom_hbond_distance_DA
_geom_hbond_angle_DHA
O01A H01A O02A 1_655 0.90(4) 1.83(4) 2.724(2) 170(4)
O01B H01B O02B 1_455 0.95(3) 1.72(3) 2.656(3) 169(3)
O01C H01C O02C 1_655 0.93(4) 1.80(4) 2.730(2) 172(3)
O01D H01D O02D 1_455 0.85(3) 1.81(3) 2.658(3) 174(3)
O02A H02A O01B . 1.05(5) 1.66(5) 2.682(3) 161(4)
O02B H02B O01A . 0.95(4) 1.87(4) 2.727(3) 149(3)
O02C H02C O01D . 0.97(4) 1.78(4) 2.698(3) 157(3)
O02D H02D O01C . 0.91(5) 1.88(5) 2.717(3) 152(4)

loop_
_geom_torsion_atom_site_label_1
_geom_torsion_atom_site_label_2
_geom_torsion_atom_site_label_3
_geom_torsion_atom_site_label_4
_geom_torsion
_geom_torsion_publ_flag
O01A C01A C11A C16A -166.8(2) no
C02A C01A C11A C16A 73.5(3) no
O01A C01A C11A C12A -43.2(3) no
C02A C01A C11A C12A -162.9(3) no
C16A C11A C12A C13A -54.8(3) no
C01A C11A C12A C13A -179.6(3) no
C11A C12A C13A C14A 55.8(4) no
C12A C13A C14A C15A -54.6(4) no
C13A C14A C15A C16A 54.2(4) no
C12A C11A C16A C15A 54.9(3) no
C01A C11A C16A C15A -179.4(2) no
C14A C15A C16A C11A -55.6(4) no
O01A C01A C02A O02A -63.0(2) no
C11A C01A C02A O02A 59.8(3) no
O01A C01A C02A C21A 62.9(3) no
C11A C01A C02A C21A -174.2(2) no
O02A C02A C21A C26A -162.0(2) no
C01A C02A C21A C26A 74.4(3) no
O02A C02A C21A C22A -39.3(3) no
C01A C02A C21A C22A -162.8(3) no
C26A C21A C22A C23A -55.1(3) no
C02A C21A C22A C23A -178.2(2) no
C21A C22A C23A C24A 57.2(3) no
C22A C23A C24A C25A -56.6(3) no
C23A C24A C25A C26A 55.3(4) no
C22A C21A C26A C25A 54.0(3) no
C02A C21A C26A C25A 177.9(2) no
C24A C25A C26A C21A -54.7(4) no
O01B C01B C11B C16B -171.6(2) no
C02B C01B C11B C16B 67.5(3) no
O01B C01B C11B C12B -47.9(3) no
C02B C01B C11B C12B -168.8(3) no
C16B C11B C12B C13B -56.0(3) no
C01B C11B C12B C13B 178.9(2) no
C11B C12B C13B C14B 57.5(3) no
C12B C13B C14B C15B -55.6(3) no
C13B C14B C15B C16B 53.7(4) no
C12B C11B C16B C15B 54.2(3) no
C01B C11B C16B C15B 179.5(2) no
C14B C15B C16B C11B -54.2(3) no
O01B C01B C02B O02B -65.2(2) no
C11B C01B C02B O02B 57.5(3) no
O01B C01B C02B C21B 61.7(3) no
C11B C01B C02B C21B -175.7(2) no
O02B C02B C21B C22B 49.2(3) no
C01B C02B C21B C22B -77.4(3) no
O02B C02B C21B C26B -74.8(3) no
C01B C02B C21B C26B 158.6(3) no
C26B C21B C22B C23B -53.9(3) no
C02B C21B C22B C23B -178.2(2) no
C21B C22B C23B C24B 56.5(4) no
C22B C23B C24B C25B -56.1(4) no
C23B C24B C25B C26B 54.9(4) no
C24B C25B C26B C21B -54.9(3) no
C22B C21B C26B C25B 53.3(3) no
C02B C21B C26B C25B -179.5(2) no
O01C C01C C11C C16C -167.4(2) no
C02C C01C C11C C16C 73.2(3) no
O01C C01C C11C C12C -44.1(3) no
C02C C01C C11C C12C -163.5(3) no
C16C C11C C12C C13C -55.2(3) no
C01C C11C C12C C13C -179.6(3) no
C11C C12C C13C C14C 55.9(4) no
C12C C13C C14C C15C -54.8(4) no
C13C C14C C15C C16C 54.3(4) no
C12C C11C C16C C15C 55.4(3) no
C01C C11C C16C C15C -179.3(2) no
C14C C15C C16C C11C -55.9(4) no
O01C C01C C02C O02C -62.3(2) no
C11C C01C C02C O02C 60.1(3) no
O01C C01C C02C C21C 63.4(3) no
C11C C01C C02C C21C -174.2(2) no
O02C C02C C21C C26C -163.0(2) no
C01C C02C C21C C26C 73.4(3) no
O02C C02C C21C C22C -39.9(3) no
C01C C02C C21C C22C -163.4(2) no
C26C C21C C22C C23C -54.1(3) no
C02C C21C C22C C23C -177.7(2) no
C21C C22C C23C C24C 56.6(3) no
C22C C23C C24C C25C -56.0(3) no
C23C C24C C25C C26C 55.0(3) no
C24C C25C C26C C21C -54.8(3) no
C22C C21C C26C C25C 53.5(3) no
C02C C21C C26C C25C 178.2(2) no
O01D C01D C11D C16D -172.1(2) no
C02D C01D C11D C16D 67.9(3) no
O01D C01D C11D C12D -48.5(3) no
C02D C01D C11D C12D -168.5(3) no
C16D C11D C12D C13D -57.1(3) no
C01D C11D C12D C13D 177.6(2) no
C11D C12D C13D C14D 57.6(3) no
C12D C13D C14D C15D -56.0(3) no
C13D C14D C15D C16D 55.4(4) no
C12D C11D C16D C15D 56.4(3) no
C01D C11D C16D C15D -178.5(2) no
C14D C15D C16D C11D -56.4(3) no
O01D C01D C02D O02D -65.5(3) no
C11D C01D C02D O02D 56.5(3) no
O01D C01D C02D C21D 61.2(3) no
C11D C01D C02D C21D -176.8(2) no
O02D C02D C21D C22D 51.6(3) no
C01D C02D C21D C22D -74.8(3) no
O02D C02D C21D C26D -72.1(3) no
C01D C02D C21D C26D 161.5(3) no
C02D C21D C22D C23D -178.1(2) no
C26D C21D C22D C23D -54.2(3) no
C21D C22D C23D C24D 56.4(3) no
C22D C23D C24D C25D -56.0(4) no
C23D C24D C25D C26D 55.9(3) no
C24D C25D C26D C21D -56.4(3) no
C22D C21D C26D C25D 54.4(3) no
C02D C21D C26D C25D -177.8(2) no

loop_
_cod_related_entry_id
_cod_related_entry_database
_cod_related_entry_code
1 ChemSpider 9130496
